data_7709624
loop_
_publ_author_name
'Deng, Lan'
'Lin, Rong-Yan'
'Zhou, Zhao-Hui'

_publ_section_title
;
 Isolated molybdenum-based microporous POMs for selective adsorption of
 gases
;
_journal_name_full 'Dalton Transactions'
_journal_paper_doi 10.1039/D2DT00134A
_journal_year 2022
_chemical_formula_moiety '2(C16 H24 Mo8 N24 O20)'
_chemical_formula_sum 'C32 H48 Mo16 N48 O40'
_chemical_formula_weight 3280.22
_space_group_crystal_system triclinic
_space_group_IT_number 2
_space_group_name_Hall '-P 1'
_space_group_name_H-M_alt 'P -1'
_atom_sites_solution_hydrogens geom
_atom_sites_solution_primary dual
_audit_creation_date 2022-01-07
_audit_creation_method
;
Olex2 1.3
(compiled 2020.06.28 svn.raecde09e for OlexSys, GUI svn.r6132)
;
_audit_update_record
;
2022-01-15 deposited with the CCDC.	2022-02-28 downloaded from the CCDC.
;
_cell_angle_alpha 89.8000(10)
_cell_angle_beta 82.5470(10)
_cell_angle_gamma 83.1880(10)
_cell_formula_units_Z 1
_cell_length_a 9.74720(10)
_cell_length_b 18.7620(2)
_cell_length_c 20.4530(2)
_cell_measurement_reflns_used 48469
_cell_measurement_temperature 99.98(11)
_cell_measurement_theta_max 77.9430
_cell_measurement_theta_min 2.3840
_cell_volume 3682.33(7)
_computing_cell_refinement 'CrysAlisPro 1.171.41.119a (Rigaku OD, 2021)'
_computing_data_collection 'CrysAlisPro 1.171.41.119a (Rigaku OD, 2021)'
_computing_data_reduction 'CrysAlisPro 1.171.41.119a (Rigaku OD, 2021)'
_computing_molecular_graphics 'Olex2 1.3 (Dolomanov et al., 2009)'
_computing_publication_material 'Olex2 1.3 (Dolomanov et al., 2009)'
_computing_structure_refinement 'SHELXL 2018/3 (Sheldrick, 2015)'
_computing_structure_solution 'SHELXT  (Sheldrick, 2015)'
_diffrn_ambient_environment N~2~
_diffrn_ambient_temperature 99.98(11)
_diffrn_detector 'Hybrid Pixel Array Detector'
_diffrn_detector_area_resol_mean 10.0000
_diffrn_detector_type HyPix
_diffrn_measured_fraction_theta_full 0.999
_diffrn_measured_fraction_theta_max 0.981
_diffrn_measurement_details
;
List of Runs (angles in degrees, time in seconds):

  # Type    Start    End  Width  t~exp~   \w     \q     \k     \f   Frames
#--------------------------------------------------------------------------
  1  \w    -25.00   0.00   0.50    0.20    --  -47.87  25.00-151.00   50
  2  \w   -104.00 -55.00   0.50    0.20    --  -47.87 -25.00  44.00   98
  3  \w    -22.00  33.00   0.50    0.20    --   47.87 -25.00  44.00  110
  4  \w     43.00 122.00   0.50    0.20    --   47.87  25.00-151.00  158
  5  \w   -148.00-123.00   0.50    0.80    --  -99.00 -25.00  44.00   50
  6  \w    120.00 165.00   0.50    0.80    --  108.50  25.00-151.00   90
  7  \w    -22.00  14.00   0.50    0.20    --  -47.87  19.00  30.00   72
  8  \w    -58.00 -14.00   0.50    0.20    --  -47.87  57.00 150.00   88
  9  \w    -99.00 -74.00   0.50    0.20    --  -47.87-125.00-120.00   50
 10  \w    -21.00  23.00   0.50    0.20    --  -47.87  19.00  60.00   88
 11  \w    -22.00  14.00   0.50    0.20    --  -47.87  19.00   0.00   72
 12  \w   -116.00 -80.00   0.50    0.20    --  -47.87-125.00 150.00   72
 13  \w     25.00  92.00   0.50    0.20    --   47.87-125.00 -90.00  134
 14  \w   -106.00 -73.00   0.50    0.80    --  -99.00 111.00-104.57   66
 15  \w    -58.00 -28.00   0.50    0.80    --  -99.00  61.00-180.00   60
 16  \w   -126.00-100.00   0.50    0.80    --  -99.00 144.00  58.60   52
 17  \w   -108.00 -83.00   0.50    0.80    --  -99.00 109.00 -73.67   50
 18  \w   -121.00 -87.00   0.50    0.80    --  -99.00 138.00 163.17   68
 19  \w   -131.00-105.00   0.50    0.80    --  -99.00 153.00 173.63   52
 20  \w   -124.00 -93.00   0.50    0.80    --  -99.00 143.00 -43.33   62
 21  \w    -72.00 -28.00   0.50    0.80    --  -99.00 141.00 -73.90   88
 22  \w   -109.00 -84.00   0.50    0.80    --  -99.00 115.00 -46.95   50
 23  \w   -108.00 -81.00   0.50    0.80    --  -99.00 111.00 -58.97   54
 24  \w    -60.00 -35.00   0.50    0.80    --  -99.00 109.00 -73.67   50
 25  \w     73.00  99.00   0.50    0.80    --  108.50 -95.00  90.00   52
 26  \w     62.00 105.00   0.50    0.80    --  108.50 -95.00  60.00   86
 27  \w     37.00  64.00   0.50    0.80    --  108.50 -61.00-180.00   54
 28  \w    114.00 155.00   0.50    0.80    --  108.50  45.00 150.00   82
 29  \w     36.00  73.00   0.50    0.80    --  108.50 -61.00  60.00   74
 30  \w     66.00  92.00   0.50    0.80    --  108.50 -95.00 -60.00   52
 31  \w     36.00 107.00   0.50    0.80    --  108.50-110.00  66.06  142
 32  \w     41.00  79.00   0.50    0.80    --  108.50 -77.00 -90.00   76
 33  \w     36.00  71.00   0.50    0.80    --  108.50 -95.00   0.00   70
 34  \w     74.00 105.00   0.50    0.80    --  108.50 -95.00   0.00   62
 35  \w     61.00  98.00   0.50    0.80    --  108.50 -95.00-180.00   74
 36  \w    103.00 176.00   0.50    0.80    --  108.50  30.00 120.00  146
 37  \w     36.00  73.00   0.50    0.80    --  108.50 -61.00-150.00   74
 38  \w     52.00 105.00   0.50    0.80    --  108.50 -98.00-134.29  106
 39  \w     37.00 104.00   0.50    0.80    --  108.50 -95.00 150.00  134
 40  \w    107.00 178.00   0.50    0.80    --  108.50  77.00  60.00  142
 41  \w    133.00 164.00   0.50    0.80    --  108.50   0.00   0.00   62
 42  \w     46.00  71.00   0.50    0.80    --  108.50-125.00-180.00   50
 43  \w     74.00 117.00   0.50    0.80    --  108.50   0.00   0.00   86
 44  \w     38.00  72.00   0.50    0.80    --  108.50 -61.00 -30.00   68
 45  \w     80.00 105.00   0.50    0.80    --  108.50 -95.00  30.00   50
 46  \w     73.00 111.00   0.50    0.80    --  108.50-125.00-180.00   76
 47  \w    117.00 143.00   0.50    0.80    --  108.50  45.00-120.00   52
 48  \w     47.00  72.00   0.50    0.80    --  108.50 -61.00 150.00   50
 49  \w     98.00 176.00   0.50    0.80    --  108.50  30.00  60.00  156
 50  \w     36.00 111.00   0.50    0.80    --  108.50-125.00   0.00  150
 51  \w     98.00 156.00   0.50    0.80    --  108.50  45.00-180.00  116
 52  \w     74.00 108.00   0.50    0.80    --  108.50-125.00 -60.00   68
 53  \w     37.00  78.00   0.50    0.80    --  108.50 -77.00  60.00   82
 54  \w     84.00 109.00   0.50    0.80    --  108.50-125.00 -90.00   50
 55  \w     71.00  97.00   0.50    0.80    --  108.50 -95.00 120.00   52
 56  \w     38.00  89.00   0.50    0.80    --  108.50 -77.00-150.00  102
 57  \w     87.00 120.00   0.50    0.80    --  108.50  77.00 150.00   66
 58  \w    153.00 178.00   0.50    0.80    --  108.50  77.00 150.00   50
 59  \w    103.00 178.00   0.50    0.80    --  108.50  45.00   0.00  150
 60  \w     43.00  70.00   0.50    0.80    --  108.50 -61.00  90.00   54
 61  \w     37.00  69.00   0.50    0.80    --  108.50-125.00 -60.00   64
 62  \w     68.00  93.00   0.50    0.80    --  108.50 -77.00 -60.00   50
 63  \w     69.00 111.00   0.50    0.80    --  108.50-125.00 150.00   84
 64  \w    145.00 175.00   0.50    0.80    --  108.50  45.00-150.00   60
 65  \w    137.00 163.00   0.50    0.80    --  108.50 125.00  60.00   52
 66  \w     92.00 129.00   0.50    0.80    --  108.50 125.00  60.00   74
 67  \w     50.00  99.00   0.50    0.80    --  108.50 -95.00 -30.00   98
 68  \w     37.00  62.00   0.50    0.80    --  108.50 -61.00-120.00   50
 69  \w     45.00  73.00   0.50    0.80    --  108.50 -95.00  30.00   56
;
_diffrn_measurement_device 'four-circle diffractometer'
_diffrn_measurement_device_type 'XtaLAB Synergy R, DW system, HyPix'
_diffrn_measurement_method '\w scans'
_diffrn_orient_matrix_type 'CrysAlisPro convention (1999,Acta A55,543-557)'
_diffrn_orient_matrix_UB_11 0.1153897000
_diffrn_orient_matrix_UB_12 -0.0634831000
_diffrn_orient_matrix_UB_13 -0.0150456000
_diffrn_orient_matrix_UB_21 -0.1069591000
_diffrn_orient_matrix_UB_22 -0.0529427000
_diffrn_orient_matrix_UB_23 0.0200209000
_diffrn_orient_matrix_UB_31 -0.0319203000
_diffrn_orient_matrix_UB_32 -0.0025200000
_diffrn_orient_matrix_UB_33 -0.0717226000
_diffrn_radiation_monochromator mirror
_diffrn_radiation_probe x-ray
_diffrn_radiation_type 'Cu K\a'
_diffrn_radiation_wavelength 1.54184
_diffrn_reflns_av_R_equivalents 0.0288
_diffrn_reflns_av_unetI/netI 0.0208
_diffrn_reflns_Laue_measured_fraction_full 0.999
_diffrn_reflns_Laue_measured_fraction_max 0.981
_diffrn_reflns_limit_h_max 12
_diffrn_reflns_limit_h_min -12
_diffrn_reflns_limit_k_max 23
_diffrn_reflns_limit_k_min -23
_diffrn_reflns_limit_l_max 17
_diffrn_reflns_limit_l_min -25
_diffrn_reflns_number 67878
_diffrn_reflns_point_group_measured_fraction_full 0.999
_diffrn_reflns_point_group_measured_fraction_max 0.981
_diffrn_reflns_theta_full 67.684
_diffrn_reflns_theta_max 78.612
_diffrn_reflns_theta_min 2.179
_diffrn_source 'Rotating-anode X-ray tube'
_diffrn_source_type 'Rigaku (Cu) X-ray Source'
_exptl_absorpt_coefficient_mu 11.324
_exptl_absorpt_correction_T_max 1.00000
_exptl_absorpt_correction_T_min 0.36875
_exptl_absorpt_correction_type multi-scan
_exptl_absorpt_process_details
;
CrysAlisPro 1.171.41.119a (Rigaku Oxford Diffraction, 2021)
Empirical absorption correction using spherical harmonics,
implemented in SCALE3 ABSPACK scaling algorithm.
;
_exptl_crystal_colour 'clear dark yellow'
_exptl_crystal_colour_lustre clear
_exptl_crystal_colour_modifier dark
_exptl_crystal_colour_primary yellow
_exptl_crystal_density_diffrn 1.479
_exptl_crystal_description block
_exptl_crystal_F_000 1568
_exptl_crystal_size_max 0.1
_exptl_crystal_size_mid 0.08
_exptl_crystal_size_min 0.02
_refine_diff_density_max 3.422
_refine_diff_density_min -1.367
_refine_diff_density_rms 0.146
_refine_ls_extinction_method none
_refine_ls_goodness_of_fit_ref 1.031
_refine_ls_hydrogen_treatment constr
_refine_ls_matrix_type full
_refine_ls_number_parameters 613
_refine_ls_number_reflns 15575
_refine_ls_number_restraints 0
_refine_ls_restrained_S_all 1.031
_refine_ls_R_factor_all 0.0514
_refine_ls_R_factor_gt 0.0501
_refine_ls_shift/su_max 0.001
_refine_ls_shift/su_mean 0.000
_refine_ls_structure_factor_coef Fsqd
_refine_ls_weighting_details 'w=1/[\s^2^(Fo^2^)+(0.0812P)^2^+12.7776P] where P=(Fo^2^+2Fc^2^)/3'
_refine_ls_weighting_scheme calc
_refine_ls_wR_factor_gt 0.1393
_refine_ls_wR_factor_ref 0.1404
_reflns_Friedel_coverage 0.000
_reflns_number_gt 14681
_reflns_number_total 15575
_reflns_threshold_expression 'I > 2\s(I)'
_cod_data_source_file d2dt00134a2.cif
_cod_data_source_block exp_475-dl_auto
_cod_database_code 7709624
_shelx_shelxl_version_number 2018/3
_shelx_space_group_comment
;
The symmetry employed for this shelxl refinement is uniquely defined
by the following loop, which should always be used as a source of
symmetry information in preference to the above space-group names.
They are only intended as comments.
;
_shelx_estimated_absorpt_t_max 0.805
_shelx_estimated_absorpt_t_min 0.397
_reflns_odcompleteness_completeness 100.00
_reflns_odcompleteness_iscentric 1
_reflns_odcompleteness_theta 61.08
_olex2_refinement_description
;
1. Fixed Uiso
 At 1.2 times of:
  All C(H) groups, All N(H) groups
2.a Aromatic/amide H refined with riding coordinates:
 N13(H13), N1(H1), N19(H19), N7(H7), C1(H1a), C3(H3), N16(H16), C7(H7a),
 C11(H11), C2(H2), C5(H5), C9(H9), C13(H13a), N22(H22), N4(H4), C14(H14),
 C10(H10a), C6(H6), C12(H12), N10(H10), C15(H15), C16(H16a), C4(H4a), C8(H8)
;
_smtbx_masks_void_probe_radius 1.2
_smtbx_masks_void_truncation_radius 1.2
_olex2_submission_special_instructions 'No special instructions were received'
_oxdiff_exptl_absorpt_empirical_details
;
Empirical correction (ABSPACK) includes:
- Absorption correction using spherical harmonics
- Frame scaling
;
_oxdiff_exptl_absorpt_empirical_full_max 2.198
_oxdiff_exptl_absorpt_empirical_full_min 0.714

loop_
_space_group_symop_operation_xyz
'x, y, z'
'-x, -y, -z'

loop_
_atom_site_label
_atom_site_type_symbol
_atom_site_fract_x
_atom_site_fract_y
_atom_site_fract_z
_atom_site_U_iso_or_equiv
_atom_site_adp_type
_atom_site_occupancy
_atom_site_site_symmetry_order
_atom_site_calc_flag
_atom_site_refinement_flags_posn
_atom_site_refinement_flags_adp
_atom_site_refinement_flags_occupancy
_atom_site_disorder_assembly
_atom_site_disorder_group
Mo4 Mo 0.44697(4) 0.22019(2) 0.53786(2) 0.03883(10) Uani 1 1 d . . . . .
Mo7 Mo 0.55512(4) 0.71083(2) 0.95649(2) 0.03996(10) Uani 1 1 d . . . . .
Mo1 Mo 0.65140(4) -0.09773(2) 0.32308(2) 0.04009(10) Uani 1 1 d . . . . .
Mo3 Mo 0.53836(4) 0.20037(2) 0.41567(2) 0.03827(10) Uani 1 1 d . . . . .
Mo8 Mo 0.47762(4) 0.70194(2) 1.07991(2) 0.04118(10) Uani 1 1 d . . . . .
Mo2 Mo 0.64761(4) 0.03722(2) 0.30760(2) 0.03934(10) Uani 1 1 d . . . . .
Mo5 Mo 0.62179(4) 0.44439(3) 0.80531(2) 0.04351(11) Uani 1 1 d . . . . .
Mo6 Mo 0.62588(4) 0.57939(2) 0.81506(2) 0.04170(11) Uani 1 1 d . . . . .
O6 O 0.5691(3) 0.08569(18) 0.40173(15) 0.0369(7) Uani 1 1 d . . . . .
O16 O 0.5697(3) 0.60395(18) 0.91843(15) 0.0363(7) Uani 1 1 d . . . . .
O14 O 0.4714(4) 0.5223(2) 0.81536(17) 0.0451(8) Uani 1 1 d . . . . .
O9 O 0.3539(4) 0.19625(19) 0.46354(17) 0.0400(7) Uani 1 1 d . . . . .
O3 O 0.7714(4) -0.0310(2) 0.35063(17) 0.0427(7) Uani 1 1 d . . . . .
O8 O 0.6323(4) 0.1870(2) 0.49385(17) 0.0430(8) Uani 1 1 d . . . . .
O11 O 0.5486(4) 0.40914(19) 0.90216(16) 0.0402(7) Uani 1 1 d . . . . .
O19 O 0.3741(4) 0.7014(2) 1.00506(17) 0.0423(7) Uani 1 1 d . . . . .
O4 O 0.4990(4) -0.0235(2) 0.31521(17) 0.0442(8) Uani 1 1 d . . . . .
O2 O 0.5733(4) -0.11433(18) 0.42484(16) 0.0374(7) Uani 1 1 d . . . . .
O18 O 0.6568(4) 0.6736(2) 1.02713(17) 0.0430(8) Uani 1 1 d . . . . .
O13 O 0.7524(4) 0.4996(2) 0.84036(18) 0.0465(8) Uani 1 1 d . . . . .
O10 O 0.4339(5) 0.3106(2) 0.5412(2) 0.0544(9) Uani 1 1 d . . . . .
O7 O 0.5441(4) 0.2867(2) 0.3925(2) 0.0513(9) Uani 1 1 d . . . . .
O20 O 0.4750(5) 0.7894(2) 1.1018(2) 0.0560(10) Uani 1 1 d . . . . .
O1 O 0.7181(5) -0.1258(2) 0.24550(19) 0.0560(10) Uani 1 1 d . . . . .
N3 N 0.4458(4) 0.1813(2) 0.3259(2) 0.0400(9) Uani 1 1 d . . . . .
N18 N 0.7776(5) 0.6508(3) 0.8385(2) 0.0442(9) Uani 1 1 d . . . . .
O17 O 0.5699(5) 0.7995(2) 0.9527(2) 0.0572(10) Uani 1 1 d . . . . .
N21 N 0.4692(5) 0.6740(3) 0.8192(2) 0.0456(10) Uani 1 1 d . . . . .
N9 N 0.5059(5) 0.1725(2) 0.6794(2) 0.0426(9) Uani 1 1 d . . . . .
N5 N 0.7465(4) 0.1788(3) 0.3572(2) 0.0437(9) Uani 1 1 d . . . . .
N14 N 0.4603(5) 0.3754(3) 0.7899(2) 0.0442(9) Uani 1 1 d . . . . .
N11 N 0.2001(5) 0.1837(2) 0.6431(2) 0.0446(9) Uani 1 1 d . . . . .
N20 N 0.4474(4) 0.7212(3) 0.8687(2) 0.0435(9) Uani 1 1 d . . . . .
N2 N 0.4877(5) 0.1233(2) 0.2876(2) 0.0423(9) Uani 1 1 d . . . . .
N17 N 0.7547(4) 0.6960(2) 0.8900(2) 0.0420(9) Uani 1 1 d . . . . .
N24 N 0.2730(5) 0.7043(3) 1.1394(2) 0.0498(11) Uani 1 1 d . . . . .
N6 N 0.7899(4) 0.1185(2) 0.3216(2) 0.0418(9) Uani 1 1 d . . . . .
N15 N 0.4209(5) 0.3243(2) 0.8312(2) 0.0435(9) Uani 1 1 d . . . . .
N8 N 0.5411(5) 0.2156(2) 0.6297(2) 0.0428(9) Uani 1 1 d . . . . .
N12 N 0.2409(5) 0.2297(2) 0.5973(2) 0.0442(9) Uani 1 1 d . . . . .
O5 O 0.7126(4) 0.0372(2) 0.22685(19) 0.0545(10) Uani 1 1 d . . . . .
N23 N 0.2336(5) 0.6514(3) 1.1776(2) 0.0481(10) Uani 1 1 d . . . . .
O15 O 0.6777(5) 0.5968(3) 0.73544(19) 0.0586(10) Uani 1 1 d . . . . .
O12 O 0.6757(5) 0.4339(3) 0.7235(2) 0.0642(12) Uani 1 1 d . . . . .
N13 N 0.3908(5) 0.3760(3) 0.7393(2) 0.0538(11) Uani 1 1 d . . . . .
H13 H 0.399263 0.404588 0.705204 0.065 Uiso 1 1 calc R U . . .
N1 N 0.4212(5) 0.1275(3) 0.2346(2) 0.0530(12) Uani 1 1 d . . . . .
H1 H 0.433104 0.096145 0.201871 0.064 Uiso 1 1 calc R U . . .
N19 N 0.3527(5) 0.7743(3) 0.8567(3) 0.0552(12) Uani 1 1 d . . . . .
H19 H 0.321387 0.811531 0.882797 0.066 Uiso 1 1 calc R U . . .
N7 N 0.6375(5) 0.2543(3) 0.6453(2) 0.0528(11) Uani 1 1 d . . . . .
H7 H 0.675685 0.287185 0.620777 0.063 Uiso 1 1 calc R U . . .
C1 C 0.3484(6) 0.2232(3) 0.2973(3) 0.0490(12) Uani 1 1 d . . . . .
H1A H 0.300148 0.267986 0.313400 0.059 Uiso 1 1 calc R U . . .
C3 C 0.9203(6) 0.1215(3) 0.2943(3) 0.0496(13) Uani 1 1 d . . . . .
H3 H 0.976181 0.086234 0.266133 0.060 Uiso 1 1 calc R U . . .
N16 N 0.8660(6) 0.7311(3) 0.8904(3) 0.0648(15) Uani 1 1 d . . . . .
H16 H 0.877092 0.763924 0.919242 0.078 Uiso 1 1 calc R U . . .
C7 C 0.1323(6) 0.2799(3) 0.5908(3) 0.0503(13) Uani 1 1 d . . . . .
H7A H 0.131487 0.318826 0.560966 0.060 Uiso 1 1 calc R U . . .
C11 C 0.9023(6) 0.6563(3) 0.8052(3) 0.0516(13) Uani 1 1 d . . . . .
H11 H 0.944203 0.630360 0.766414 0.062 Uiso 1 1 calc R U . . .
C2 C 0.3332(6) 0.1879(4) 0.2402(3) 0.0522(13) Uani 1 1 d . . . . .
H2 H 0.270451 0.203942 0.209839 0.063 Uiso 1 1 calc R U . . .
C5 C 0.5826(6) 0.1832(4) 0.7285(3) 0.0530(13) Uani 1 1 d . . . . .
H5 H 0.579133 0.160331 0.770071 0.064 Uiso 1 1 calc R U . . .
C9 C 0.3231(6) 0.2919(3) 0.8052(3) 0.0490(12) Uani 1 1 d . . . . .
H9 H 0.277258 0.253067 0.823564 0.059 Uiso 1 1 calc R U . . .
C13 C 0.3852(6) 0.6982(4) 0.7731(3) 0.0566(16) Uani 1 1 d . . . . .
H13A H 0.378025 0.676021 0.732160 0.068 Uiso 1 1 calc R U . . .
N22 N 0.1011(6) 0.6682(4) 1.2040(3) 0.0732(18) Uani 1 1 d . . . . .
H22 H 0.051314 0.641560 1.230907 0.088 Uiso 1 1 calc R U . . .
N4 N 0.8485(6) 0.2194(3) 0.3541(3) 0.0623(14) Uani 1 1 d . . . . .
H4 H 0.845933 0.261055 0.374092 0.075 Uiso 1 1 calc R U . . .
C14 C 0.3133(6) 0.7619(4) 0.7989(3) 0.0569(16) Uani 1 1 d . . . . .
H14 H 0.246328 0.791933 0.778408 0.068 Uiso 1 1 calc R U . . .
C10 C 0.3037(6) 0.3251(3) 0.7488(3) 0.0536(14) Uani 1 1 d . . . . .
H10A H 0.239426 0.314556 0.720034 0.064 Uiso 1 1 calc R U . . .
C6 C 0.6660(6) 0.2339(4) 0.7055(3) 0.0579(15) Uani 1 1 d . . . . .
H6 H 0.733550 0.251878 0.728524 0.069 Uiso 1 1 calc R U . . .
C12 C 0.9579(6) 0.7068(4) 0.8381(3) 0.0610(16) Uani 1 1 d . . . . .
H12 H 1.047007 0.722240 0.826064 0.073 Uiso 1 1 calc R U . . .
N10 N 0.0676(6) 0.2026(4) 0.6668(3) 0.0733(17) Uani 1 1 d . . . . .
H10 H 0.016773 0.180039 0.697048 0.088 Uiso 1 1 calc R U . . .
C15 C 0.1663(6) 0.7565(4) 1.1416(3) 0.0579(15) Uani 1 1 d . . . . .
H15 H 0.166270 0.801033 1.119401 0.070 Uiso 1 1 calc R U . . .
C16 C 0.0581(7) 0.7337(5) 1.1815(4) 0.073(2) Uani 1 1 d . . . . .
H16A H -0.032075 0.759414 1.191897 0.088 Uiso 1 1 calc R U . . .
C4 C 0.9588(6) 0.1845(4) 0.3142(3) 0.0638(17) Uani 1 1 d . . . . .
H4A H 1.046842 0.201222 0.302297 0.077 Uiso 1 1 calc R U . . .
C8 C 0.0253(7) 0.2642(5) 0.6351(4) 0.073(2) Uani 1 1 d . . . . .
H8 H -0.064086 0.291267 0.642939 0.088 Uiso 1 1 calc R U . . .

loop_
_atom_site_aniso_label
_atom_site_aniso_U_11
_atom_site_aniso_U_22
_atom_site_aniso_U_33
_atom_site_aniso_U_23
_atom_site_aniso_U_13
_atom_site_aniso_U_12
Mo4 0.0401(2) 0.0401(2) 0.0367(2) -0.00050(15) -0.00271(15) -0.00864(15)
Mo7 0.0389(2) 0.0452(2) 0.0380(2) 0.00472(16) -0.00696(15) -0.01186(16)
Mo1 0.0433(2) 0.0486(2) 0.02794(18) -0.00351(15) -0.00020(15) -0.00863(16)
Mo3 0.0379(2) 0.0431(2) 0.03509(19) 0.00765(15) -0.00284(15) -0.01201(15)
Mo8 0.0393(2) 0.0494(2) 0.0362(2) -0.00546(16) -0.00619(15) -0.00892(16)
Mo2 0.0409(2) 0.0510(2) 0.02628(18) 0.00644(15) -0.00157(14) -0.00925(16)
Mo5 0.0419(2) 0.0606(3) 0.02940(19) -0.00850(16) -0.00061(15) -0.01601(18)
Mo6 0.0408(2) 0.0602(3) 0.02645(18) 0.00601(16) -0.00257(14) -0.01798(18)
O6 0.0393(17) 0.0419(17) 0.0291(15) 0.0049(13) -0.0011(13) -0.0076(13)
O16 0.0369(16) 0.0452(18) 0.0283(15) 0.0029(13) -0.0052(12) -0.0104(13)
O14 0.0434(19) 0.063(2) 0.0323(17) 0.0046(15) -0.0087(14) -0.0173(16)
O9 0.0377(17) 0.0470(18) 0.0353(17) 0.0054(14) -0.0027(13) -0.0080(14)
O3 0.0428(18) 0.0496(19) 0.0354(17) 0.0035(14) -0.0002(14) -0.0095(15)
O8 0.0396(18) 0.057(2) 0.0332(17) -0.0015(15) -0.0043(14) -0.0113(15)
O11 0.0430(18) 0.0495(19) 0.0296(16) 0.0005(13) -0.0035(13) -0.0131(15)
O19 0.0419(18) 0.053(2) 0.0333(17) -0.0015(14) -0.0081(14) -0.0082(15)
O4 0.0456(19) 0.056(2) 0.0329(17) 0.0026(15) -0.0087(14) -0.0094(16)
O2 0.0418(17) 0.0419(17) 0.0289(15) 0.0047(13) -0.0025(13) -0.0099(14)
O18 0.0423(18) 0.052(2) 0.0366(17) -0.0005(15) -0.0038(14) -0.0125(15)
O13 0.0382(18) 0.058(2) 0.0443(19) -0.0063(16) 0.0007(15) -0.0145(16)
O10 0.065(3) 0.050(2) 0.049(2) -0.0012(17) -0.0042(18) -0.0135(18)
O7 0.059(2) 0.049(2) 0.048(2) 0.0072(16) -0.0050(17) -0.0157(17)
O20 0.060(2) 0.059(2) 0.051(2) -0.0088(18) -0.0074(18) -0.0137(19)
O1 0.067(3) 0.067(3) 0.0340(19) -0.0065(17) 0.0020(17) -0.016(2)
N3 0.036(2) 0.050(2) 0.035(2) 0.0140(17) -0.0048(16) -0.0103(17)
N18 0.038(2) 0.054(2) 0.042(2) 0.0109(19) -0.0048(17) -0.0160(18)
O17 0.061(2) 0.054(2) 0.061(3) 0.0035(19) -0.013(2) -0.0193(19)
N21 0.043(2) 0.065(3) 0.032(2) 0.0208(19) -0.0094(17) -0.017(2)
N9 0.045(2) 0.050(2) 0.034(2) -0.0068(17) -0.0059(17) -0.0085(18)
N5 0.039(2) 0.056(3) 0.037(2) 0.0119(18) -0.0013(17) -0.0148(18)
N14 0.045(2) 0.055(3) 0.036(2) -0.0081(18) -0.0058(17) -0.0143(19)
N11 0.042(2) 0.050(2) 0.041(2) -0.0062(18) 0.0008(17) -0.0054(18)
N20 0.039(2) 0.059(3) 0.034(2) 0.0119(18) -0.0056(16) -0.0120(19)
N2 0.047(2) 0.051(2) 0.0307(19) 0.0099(17) -0.0051(17) -0.0128(19)
N17 0.039(2) 0.051(2) 0.040(2) 0.0068(18) -0.0082(17) -0.0154(18)
N24 0.040(2) 0.066(3) 0.043(2) -0.013(2) -0.0056(18) -0.005(2)
N6 0.039(2) 0.054(2) 0.032(2) 0.0128(17) -0.0007(16) -0.0097(18)
N15 0.041(2) 0.051(2) 0.041(2) -0.0077(18) -0.0086(17) -0.0135(18)
N8 0.042(2) 0.052(2) 0.036(2) -0.0089(18) -0.0022(17) -0.0125(18)
N12 0.042(2) 0.049(2) 0.039(2) -0.0023(18) 0.0000(17) -0.0039(18)
O5 0.058(2) 0.066(3) 0.0372(19) 0.0087(17) 0.0021(17) -0.0071(19)
N23 0.043(2) 0.062(3) 0.040(2) -0.015(2) -0.0014(18) -0.013(2)
O15 0.063(3) 0.078(3) 0.0357(19) 0.0063(18) 0.0011(17) -0.020(2)
O12 0.065(3) 0.088(3) 0.040(2) -0.016(2) 0.0076(19) -0.029(2)
N13 0.056(3) 0.066(3) 0.041(2) -0.009(2) -0.012(2) -0.007(2)
N1 0.053(3) 0.074(3) 0.036(2) 0.014(2) -0.0117(19) -0.018(2)
N19 0.043(2) 0.061(3) 0.062(3) 0.028(2) -0.007(2) -0.006(2)
N7 0.052(3) 0.062(3) 0.047(3) -0.012(2) -0.004(2) -0.020(2)
C1 0.037(3) 0.058(3) 0.052(3) 0.019(2) -0.006(2) -0.009(2)
C3 0.039(3) 0.069(4) 0.039(3) 0.015(2) -0.001(2) -0.006(2)
N16 0.058(3) 0.074(4) 0.072(4) 0.020(3) -0.023(3) -0.031(3)
C7 0.040(3) 0.056(3) 0.052(3) 0.009(2) -0.004(2) 0.005(2)
C11 0.040(3) 0.062(3) 0.052(3) 0.019(3) 0.004(2) -0.011(2)
C2 0.044(3) 0.072(4) 0.044(3) 0.019(3) -0.011(2) -0.016(3)
C5 0.053(3) 0.071(4) 0.035(3) -0.009(2) -0.009(2) -0.007(3)
C9 0.041(3) 0.057(3) 0.052(3) -0.012(2) -0.010(2) -0.012(2)
C13 0.040(3) 0.089(5) 0.047(3) 0.029(3) -0.016(2) -0.026(3)
N22 0.048(3) 0.101(5) 0.070(4) -0.032(3) 0.009(3) -0.022(3)
N4 0.052(3) 0.081(4) 0.059(3) 0.009(3) -0.004(2) -0.031(3)
C14 0.037(3) 0.085(4) 0.053(3) 0.037(3) -0.010(2) -0.021(3)
C10 0.051(3) 0.067(4) 0.048(3) -0.015(3) -0.022(2) -0.006(3)
C6 0.045(3) 0.089(5) 0.041(3) -0.021(3) -0.006(2) -0.015(3)
C12 0.039(3) 0.079(4) 0.068(4) 0.025(3) -0.005(3) -0.020(3)
N10 0.052(3) 0.087(4) 0.075(4) -0.013(3) 0.015(3) -0.008(3)
C15 0.047(3) 0.072(4) 0.051(3) -0.009(3) -0.012(3) 0.011(3)
C16 0.041(3) 0.102(6) 0.073(5) -0.029(4) -0.010(3) 0.005(3)
C4 0.037(3) 0.090(5) 0.066(4) 0.025(4) -0.004(3) -0.018(3)
C8 0.045(3) 0.088(5) 0.081(5) -0.008(4) 0.000(3) 0.010(3)

loop_
_atom_type_symbol
_atom_type_description
_atom_type_scat_dispersion_real
_atom_type_scat_dispersion_imag
_atom_type_scat_source
C C 0.0181 0.0091 'International Tables Vol C Tables 4.2.6.8 and 6.1.1.4'
H H 0.0000 0.0000 'International Tables Vol C Tables 4.2.6.8 and 6.1.1.4'
Mo Mo -0.0483 2.7339 'International Tables Vol C Tables 4.2.6.8 and 6.1.1.4'
N N 0.0311 0.0180 'International Tables Vol C Tables 4.2.6.8 and 6.1.1.4'
O O 0.0492 0.0322 'International Tables Vol C Tables 4.2.6.8 and 6.1.1.4'

loop_
_geom_angle_atom_site_label_1
_geom_angle_atom_site_label_2
_geom_angle_atom_site_label_3
_geom_angle
_geom_angle_site_symmetry_1
_geom_angle_site_symmetry_3
_geom_angle_publ_flag
O9 Mo4 Mo3 48.86(10) . . ?
O9 Mo4 O2 88.71(14) . 2_656 ?
O9 Mo4 N8 163.43(16) . . ?
O9 Mo4 N12 86.87(16) . . ?
O8 Mo4 Mo3 48.93(10) . . ?
O8 Mo4 O9 94.02(14) . . ?
O8 Mo4 O2 90.15(15) . 2_656 ?
O8 Mo4 N8 86.47(15) . . ?
O8 Mo4 N12 165.34(17) . . ?
O2 Mo4 Mo3 104.54(9) 2_656 . ?
O2 Mo4 N8 74.72(15) 2_656 . ?
O2 Mo4 N12 75.23(15) 2_656 . ?
O10 Mo4 Mo3 99.29(14) . . ?
O10 Mo4 O9 106.21(18) . . ?
O10 Mo4 O8 106.85(19) . . ?
O10 Mo4 O2 156.13(17) . 2_656 ?
O10 Mo4 N8 89.41(19) . . ?
O10 Mo4 N12 86.86(19) . . ?
N8 Mo4 Mo3 135.25(11) . . ?
N8 Mo4 N12 88.56(16) . . ?
N12 Mo4 Mo3 135.39(12) . . ?
O16 Mo7 Mo8 105.50(8) . . ?
O16 Mo7 N20 75.18(15) . . ?
O16 Mo7 N17 75.10(14) . . ?
O19 Mo7 Mo8 48.94(10) . . ?
O19 Mo7 O16 90.87(14) . . ?
O19 Mo7 O18 94.15(15) . . ?
O19 Mo7 N20 86.02(15) . . ?
O19 Mo7 N17 165.80(16) . . ?
O18 Mo7 Mo8 49.14(11) . . ?
O18 Mo7 O16 88.79(14) . . ?
O18 Mo7 N20 163.97(17) . . ?
O18 Mo7 N17 87.91(15) . . ?
O17 Mo7 Mo8 98.88(16) . . ?
O17 Mo7 O16 155.57(18) . . ?
O17 Mo7 O19 106.60(19) . . ?
O17 Mo7 O18 106.38(19) . . ?
O17 Mo7 N20 88.86(19) . . ?
O17 Mo7 N17 86.2(2) . . ?
N20 Mo7 Mo8 134.73(11) . . ?
N20 Mo7 N17 88.16(16) . . ?
N17 Mo7 Mo8 136.58(11) . . ?
O3 Mo1 Mo2 48.99(11) . . ?
O3 Mo1 O2 89.94(13) . . ?
O3 Mo1 N9 164.40(15) . 2_656 ?
O3 Mo1 N11 86.46(16) . 2_656 ?
O4 Mo1 Mo2 48.91(11) . . ?
O4 Mo1 O3 93.70(16) . . ?
O4 Mo1 O2 91.15(14) . . ?
O4 Mo1 N9 85.03(16) . 2_656 ?
O4 Mo1 N11 166.00(15) . 2_656 ?
O2 Mo1 Mo2 107.02(9) . . ?
O2 Mo1 N9 74.56(14) . 2_656 ?
O2 Mo1 N11 74.85(14) . 2_656 ?
O1 Mo1 Mo2 99.22(15) . . ?
O1 Mo1 O3 107.16(18) . . ?
O1 Mo1 O4 107.02(19) . . ?
O1 Mo1 O2 153.75(18) . . ?
O1 Mo1 N9 88.02(18) . 2_656 ?
O1 Mo1 N11 86.23(19) . 2_656 ?
N9 Mo1 Mo2 133.60(12) 2_656 . ?
N9 Mo1 N11 91.05(17) 2_656 2_656 ?
N11 Mo1 Mo2 134.90(12) 2_656 . ?
O6 Mo3 Mo4 105.05(8) . . ?
O6 Mo3 N3 75.10(14) . . ?
O6 Mo3 N5 75.69(15) . . ?
O9 Mo3 Mo4 49.04(10) . . ?
O9 Mo3 O6 91.34(14) . . ?
O9 Mo3 O8 94.16(14) . . ?
O9 Mo3 N3 86.65(15) . . ?
O9 Mo3 N5 166.94(16) . . ?
O8 Mo3 Mo4 48.90(10) . . ?
O8 Mo3 O6 88.18(14) . . ?
O8 Mo3 N3 163.28(16) . . ?
O8 Mo3 N5 87.07(15) . . ?
O7 Mo3 Mo4 99.52(14) . . ?
O7 Mo3 O6 155.39(16) . . ?
O7 Mo3 O9 106.12(18) . . ?
O7 Mo3 O8 107.25(18) . . ?
O7 Mo3 N3 88.48(18) . . ?
O7 Mo3 N5 85.84(19) . . ?
N3 Mo3 Mo4 135.55(11) . . ?
N3 Mo3 N5 88.49(16) . . ?
N5 Mo3 Mo4 135.42(12) . . ?
O11 Mo8 Mo7 106.07(9) 2_667 . ?
O11 Mo8 N24 75.11(17) 2_667 . ?
O11 Mo8 N15 75.58(15) 2_667 2_667 ?
O19 Mo8 Mo7 48.81(11) . . ?
O19 Mo8 O11 90.26(14) . 2_667 ?
O19 Mo8 O18 93.73(15) . . ?
O19 Mo8 N24 84.84(16) . . ?
O19 Mo8 N15 165.73(16) . 2_667 ?
O18 Mo8 Mo7 48.83(11) . . ?
O18 Mo8 O11 90.33(14) . 2_667 ?
O18 Mo8 N24 165.35(18) . . ?
O18 Mo8 N15 88.21(16) . 2_667 ?
O20 Mo8 Mo7 99.18(15) . . ?
O20 Mo8 O11 154.75(17) . 2_667 ?
O20 Mo8 O19 106.47(19) . . ?
O20 Mo8 O18 106.88(19) . . ?
O20 Mo8 N24 87.4(2) . . ?
O20 Mo8 N15 86.40(19) . 2_667 ?
N24 Mo8 Mo7 133.28(13) . . ?
N24 Mo8 N15 89.72(17) . 2_667 ?
N15 Mo8 Mo7 136.60(12) 2_667 . ?
O6 Mo2 Mo1 106.24(9) . . ?
O6 Mo2 N2 74.88(14) . . ?
O6 Mo2 N6 75.17(14) . . ?
O3 Mo2 Mo1 49.06(11) . . ?
O3 Mo2 O6 89.15(14) . . ?
O3 Mo2 N2 163.97(15) . . ?
O3 Mo2 N6 87.50(15) . . ?
O4 Mo2 Mo1 48.81(11) . . ?
O4 Mo2 O6 90.90(14) . . ?
O4 Mo2 O3 93.67(15) . . ?
O4 Mo2 N2 85.45(16) . . ?
O4 Mo2 N6 166.00(16) . . ?
N2 Mo2 Mo1 133.96(12) . . ?
N2 Mo2 N6 89.59(16) . . ?
N6 Mo2 Mo1 135.99(11) . . ?
O5 Mo2 Mo1 98.77(15) . . ?
O5 Mo2 O6 154.98(18) . . ?
O5 Mo2 O3 107.07(18) . . ?
O5 Mo2 O4 106.51(19) . . ?
O5 Mo2 N2 88.46(18) . . ?
O5 Mo2 N6 86.39(19) . . ?
O14 Mo5 Mo6 49.24(11) . . ?
O14 Mo5 O11 88.74(14) . . ?
O14 Mo5 O13 94.01(16) . . ?
O14 Mo5 N14 85.73(17) . . ?
O14 Mo5 N23 163.64(16) . 2_667 ?
O11 Mo5 Mo6 106.12(10) . . ?
O11 Mo5 N14 75.27(15) . . ?
O11 Mo5 N23 74.90(15) . 2_667 ?
O13 Mo5 Mo6 48.89(12) . . ?
O13 Mo5 O11 91.29(15) . . ?
O13 Mo5 N14 166.57(16) . . ?
O13 Mo5 N23 86.36(17) . 2_667 ?
N14 Mo5 Mo6 134.38(13) . . ?
N23 Mo5 Mo6 135.00(12) 2_667 . ?
N23 Mo5 N14 90.14(17) 2_667 . ?
O12 Mo5 Mo6 98.85(17) . . ?
O12 Mo5 O14 106.9(2) . . ?
O12 Mo5 O11 155.0(2) . . ?
O12 Mo5 O13 106.52(19) . . ?
O12 Mo5 N14 86.33(19) . . ?
O12 Mo5 N23 88.6(2) . 2_667 ?
O16 Mo6 Mo5 105.02(9) . . ?
O16 Mo6 N18 75.41(15) . . ?
O16 Mo6 N21 74.98(14) . . ?
O14 Mo6 Mo5 48.77(12) . . ?
O14 Mo6 O16 91.23(14) . . ?
O14 Mo6 N18 166.52(16) . . ?
O14 Mo6 N21 86.57(17) . . ?
O13 Mo6 Mo5 48.98(11) . . ?
O13 Mo6 O16 87.46(14) . . ?
O13 Mo6 O14 93.66(16) . . ?
O13 Mo6 N18 87.64(16) . . ?
O13 Mo6 N21 162.43(16) . . ?
N18 Mo6 Mo5 136.01(12) . . ?
N21 Mo6 Mo5 135.20(12) . . ?
N21 Mo6 N18 88.18(17) . . ?
O15 Mo6 Mo5 98.95(16) . . ?
O15 Mo6 O16 155.95(19) . . ?
O15 Mo6 O14 106.26(19) . . ?
O15 Mo6 O13 107.3(2) . . ?
O15 Mo6 N18 86.08(19) . . ?
O15 Mo6 N21 89.4(2) . . ?
Mo2 O6 Mo3 121.68(15) . . ?
Mo7 O16 Mo6 121.95(15) . . ?
Mo5 O14 Mo6 81.98(14) . . ?
Mo3 O9 Mo4 82.10(13) . . ?
Mo2 O3 Mo1 81.95(14) . . ?
Mo4 O8 Mo3 82.17(14) . . ?
Mo5 O11 Mo8 120.82(16) . 2_667 ?
Mo7 O19 Mo8 82.25(14) . . ?
Mo1 O4 Mo2 82.27(14) . . ?
Mo4 O2 Mo1 121.23(16) 2_656 . ?
Mo7 O18 Mo8 82.02(14) . . ?
Mo6 O13 Mo5 82.14(15) . . ?
N2 N3 Mo3 122.1(3) . . ?
N2 N3 C1 108.1(4) . . ?
C1 N3 Mo3 129.7(4) . . ?
N17 N18 Mo6 123.4(3) . . ?
C11 N18 Mo6 126.9(4) . . ?
C11 N18 N17 109.7(5) . . ?
N20 N21 Mo6 122.9(3) . . ?
N20 N21 C13 108.0(5) . . ?
C13 N21 Mo6 129.0(5) . . ?
N8 N9 Mo1 123.3(3) . 2_656 ?
N8 N9 C5 108.4(5) . . ?
C5 N9 Mo1 128.3(4) . 2_656 ?
N6 N5 Mo3 123.6(3) . . ?
N4 N5 Mo3 126.8(4) . . ?
N4 N5 N6 109.5(5) . . ?
N15 N14 Mo5 124.3(3) . . ?
N13 N14 Mo5 126.7(4) . . ?
N13 N14 N15 109.1(4) . . ?
N12 N11 Mo1 121.4(3) . 2_656 ?
N12 N11 N10 109.8(5) . . ?
N10 N11 Mo1 128.5(4) . 2_656 ?
N21 N20 Mo7 124.2(3) . . ?
N19 N20 Mo7 125.9(4) . . ?
N19 N20 N21 109.9(4) . . ?
N3 N2 Mo2 124.7(3) . . ?
N1 N2 Mo2 125.6(4) . . ?
N1 N2 N3 109.6(4) . . ?
N18 N17 Mo7 122.8(3) . . ?
N18 N17 N16 108.6(5) . . ?
N16 N17 Mo7 128.5(4) . . ?
N23 N24 Mo8 124.4(4) . . ?
N23 N24 C15 108.6(5) . . ?
C15 N24 Mo8 126.9(5) . . ?
N5 N6 Mo2 121.9(3) . . ?
C3 N6 Mo2 129.3(4) . . ?
C3 N6 N5 108.5(5) . . ?
N14 N15 Mo8 121.8(3) . 2_667 ?
N14 N15 C9 107.9(5) . . ?
C9 N15 Mo8 130.0(4) . 2_667 ?
N9 N8 Mo4 123.5(3) . . ?
N7 N8 Mo4 126.8(4) . . ?
N7 N8 N9 109.8(4) . . ?
N11 N12 Mo4 125.0(3) . . ?
N11 N12 C7 108.6(4) . . ?
C7 N12 Mo4 126.3(4) . . ?
N24 N23 Mo5 122.1(3) . 2_667 ?
N24 N23 N22 109.3(5) . . ?
N22 N23 Mo5 128.5(5) . 2_667 ?
N14 N13 H13 126.1 . . ?
N14 N13 C10 107.8(5) . . ?
C10 N13 H13 126.1 . . ?
N2 N1 H1 126.2 . . ?
N2 N1 C2 107.5(5) . . ?
C2 N1 H1 126.2 . . ?
N20 N19 H19 125.9 . . ?
C14 N19 N20 108.1(6) . . ?
C14 N19 H19 125.9 . . ?
N8 N7 H7 126.5 . . ?
N8 N7 C6 107.0(5) . . ?
C6 N7 H7 126.5 . . ?
N3 C1 H1A 126.9 . . ?
N3 C1 C2 106.1(5) . . ?
C2 C1 H1A 126.9 . . ?
N6 C3 H3 126.4 . . ?
N6 C3 C4 107.2(6) . . ?
C4 C3 H3 126.4 . . ?
N17 N16 H16 126.6 . . ?
N17 N16 C12 106.9(6) . . ?
C12 N16 H16 126.6 . . ?
N12 C7 H7A 126.7 . . ?
C8 C7 N12 106.7(6) . . ?
C8 C7 H7A 126.7 . . ?
N18 C11 H11 127.1 . . ?
N18 C11 C12 105.9(6) . . ?
C12 C11 H11 127.1 . . ?
N1 C2 C1 108.6(5) . . ?
N1 C2 H2 125.7 . . ?
C1 C2 H2 125.7 . . ?
N9 C5 H5 127.3 . . ?
N9 C5 C6 105.5(5) . . ?
C6 C5 H5 127.3 . . ?
N15 C9 H9 126.7 . . ?
C10 C9 N15 106.6(5) . . ?
C10 C9 H9 126.7 . . ?
N21 C13 H13A 127.5 . . ?
N21 C13 C14 105.0(6) . . ?
C14 C13 H13A 127.5 . . ?
N23 N22 H22 126.5 . . ?
N23 N22 C16 107.0(6) . . ?
C16 N22 H22 126.5 . . ?
N5 N4 H4 126.5 . . ?
N5 N4 C4 107.0(6) . . ?
C4 N4 H4 126.5 . . ?
N19 C14 C13 109.0(5) . . ?
N19 C14 H14 125.5 . . ?
C13 C14 H14 125.5 . . ?
N13 C10 H10A 125.7 . . ?
C9 C10 N13 108.5(5) . . ?
C9 C10 H10A 125.7 . . ?
N7 C6 C5 109.3(5) . . ?
N7 C6 H6 125.4 . . ?
C5 C6 H6 125.4 . . ?
N16 C12 C11 108.9(5) . . ?
N16 C12 H12 125.5 . . ?
C11 C12 H12 125.5 . . ?
N11 N10 H10 126.8 . . ?
N11 N10 C8 106.5(6) . . ?
C8 N10 H10 126.8 . . ?
N24 C15 H15 126.5 . . ?
N24 C15 C16 107.0(7) . . ?
C16 C15 H15 126.5 . . ?
N22 C16 C15 108.1(6) . . ?
N22 C16 H16A 126.0 . . ?
C15 C16 H16A 126.0 . . ?
C3 C4 N4 107.8(5) . . ?
C3 C4 H4A 126.1 . . ?
N4 C4 H4A 126.1 . . ?
C7 C8 N10 108.4(6) . . ?
C7 C8 H8 125.8 . . ?
N10 C8 H8 125.8 . . ?

loop_
_geom_bond_atom_site_label_1
_geom_bond_atom_site_label_2
_geom_bond_distance
_geom_bond_site_symmetry_2
_geom_bond_publ_flag
Mo4 Mo3 2.5550(5) . ?
Mo4 O9 1.948(3) . ?
Mo4 O8 1.943(4) . ?
Mo4 O2 2.147(3) 2_656 ?
Mo4 O10 1.688(4) . ?
Mo4 N8 2.193(4) . ?
Mo4 N12 2.197(4) . ?
Mo7 Mo8 2.5499(6) . ?
Mo7 O16 2.136(3) . ?
Mo7 O19 1.936(4) . ?
Mo7 O18 1.938(4) . ?
Mo7 O17 1.688(4) . ?
Mo7 N20 2.191(4) . ?
Mo7 N17 2.214(4) . ?
Mo1 Mo2 2.5471(6) . ?
Mo1 O3 1.943(4) . ?
Mo1 O4 1.934(4) . ?
Mo1 O2 2.156(3) . ?
Mo1 O1 1.696(4) . ?
Mo1 N9 2.202(4) 2_656 ?
Mo1 N11 2.208(5) 2_656 ?
Mo3 O6 2.152(3) . ?
Mo3 O9 1.943(3) . ?
Mo3 O8 1.944(4) . ?
Mo3 O7 1.691(4) . ?
Mo3 N3 2.196(4) . ?
Mo3 N5 2.211(4) . ?
Mo8 O11 2.154(4) 2_667 ?
Mo8 O19 1.940(3) . ?
Mo8 O18 1.948(4) . ?
Mo8 O20 1.699(4) . ?
Mo8 N24 2.194(5) . ?
Mo8 N15 2.206(4) 2_667 ?
Mo2 O6 2.141(3) . ?
Mo2 O3 1.941(4) . ?
Mo2 O4 1.937(4) . ?
Mo2 N2 2.183(5) . ?
Mo2 N6 2.223(4) . ?
Mo2 O5 1.691(4) . ?
Mo5 Mo6 2.5468(6) . ?
Mo5 O14 1.934(4) . ?
Mo5 O11 2.146(3) . ?
Mo5 O13 1.940(4) . ?
Mo5 N14 2.207(4) . ?
Mo5 N23 2.205(5) 2_667 ?
Mo5 O12 1.692(4) . ?
Mo6 O16 2.151(3) . ?
Mo6 O14 1.948(4) . ?
Mo6 O13 1.937(4) . ?
Mo6 N18 2.206(4) . ?
Mo6 N21 2.195(5) . ?
Mo6 O15 1.684(4) . ?
N3 N2 1.336(6) . ?
N3 C1 1.350(7) . ?
N18 N17 1.334(7) . ?
N18 C11 1.329(7) . ?
N21 N20 1.326(7) . ?
N21 C13 1.370(7) . ?
N9 N8 1.331(6) . ?
N9 C5 1.357(7) . ?
N5 N6 1.341(7) . ?
N5 N4 1.317(7) . ?
N14 N15 1.333(6) . ?
N14 N13 1.307(6) . ?
N11 N12 1.326(6) . ?
N11 N10 1.327(7) . ?
N20 N19 1.321(7) . ?
N2 N1 1.331(6) . ?
N17 N16 1.335(6) . ?
N24 N23 1.323(7) . ?
N24 C15 1.338(8) . ?
N6 C3 1.328(7) . ?
N15 C9 1.355(7) . ?
N8 N7 1.325(6) . ?
N12 C7 1.351(7) . ?
N23 N22 1.334(7) . ?
N13 H13 0.8800 . ?
N13 C10 1.349(8) . ?
N1 H1 0.8800 . ?
N1 C2 1.334(8) . ?
N19 H19 0.8800 . ?
N19 C14 1.319(8) . ?
N7 H7 0.8800 . ?
N7 C6 1.342(8) . ?
C1 H1A 0.9500 . ?
C1 C2 1.379(9) . ?
C3 H3 0.9500 . ?
C3 C4 1.361(10) . ?
N16 H16 0.8800 . ?
N16 C12 1.346(9) . ?
C7 H7A 0.9500 . ?
C7 C8 1.349(9) . ?
C11 H11 0.9500 . ?
C11 C12 1.367(10) . ?
C2 H2 0.9500 . ?
C5 H5 0.9500 . ?
C5 C6 1.366(9) . ?
C9 H9 0.9500 . ?
C9 C10 1.334(9) . ?
C13 H13A 0.9500 . ?
C13 C14 1.382(10) . ?
N22 H22 0.8800 . ?
N22 C16 1.350(11) . ?
N4 H4 0.8800 . ?
N4 C4 1.365(9) . ?
C14 H14 0.9500 . ?
C10 H10A 0.9500 . ?
C6 H6 0.9500 . ?
C12 H12 0.9500 . ?
N10 H10 0.8800 . ?
N10 C8 1.370(11) . ?
C15 H15 0.9500 . ?
C15 C16 1.357(11) . ?
C16 H16A 0.9500 . ?
C4 H4A 0.9500 . ?
C8 H8 0.9500 . ?

loop_
_geom_torsion_atom_site_label_1
_geom_torsion_atom_site_label_2
_geom_torsion_atom_site_label_3
_geom_torsion_atom_site_label_4
_geom_torsion
_geom_torsion_site_symmetry_1
_geom_torsion_site_symmetry_2
_geom_torsion_site_symmetry_3
_geom_torsion_site_symmetry_4
_geom_torsion_publ_flag
Mo4 N8 N7 C6 -179.4(4) . . . . ?
Mo4 N12 C7 C8 177.6(5) . . . . ?
Mo7 N20 N19 C14 179.4(3) . . . . ?
Mo7 N17 N16 C12 -175.9(4) . . . . ?
Mo1 N9 N8 Mo4 0.7(6) 2_656 . . . ?
Mo1 N9 N8 N7 179.8(3) 2_656 . . . ?
Mo1 N9 C5 C6 179.0(4) 2_656 . . . ?
Mo1 N11 N12 Mo4 9.5(6) 2_656 . . . ?
Mo1 N11 N12 C7 -174.3(4) 2_656 . . . ?
Mo1 N11 N10 C8 172.4(5) 2_656 . . . ?
Mo3 N3 N2 Mo2 1.7(5) . . . . ?
Mo3 N3 N2 N1 -176.0(3) . . . . ?
Mo3 N3 C1 C2 176.7(3) . . . . ?
Mo3 N5 N6 Mo2 7.3(5) . . . . ?
Mo3 N5 N6 C3 -178.1(3) . . . . ?
Mo3 N5 N4 C4 178.0(4) . . . . ?
Mo8 N24 N23 Mo5 6.2(6) . . . 2_667 ?
Mo8 N24 N23 N22 -176.6(4) . . . . ?
Mo8 N24 C15 C16 176.3(4) . . . . ?
Mo8 N15 C9 C10 -175.6(4) 2_667 . . . ?
Mo2 N2 N1 C2 -179.3(3) . . . . ?
Mo2 N6 C3 C4 174.9(4) . . . . ?
Mo5 N14 N15 Mo8 -3.2(6) . . . 2_667 ?
Mo5 N14 N15 C9 -178.4(4) . . . . ?
Mo5 N14 N13 C10 179.2(4) . . . . ?
Mo5 N23 N22 C16 176.7(4) 2_667 . . . ?
Mo6 N18 N17 Mo7 -3.8(5) . . . . ?
Mo6 N18 N17 N16 180.0(4) . . . . ?
Mo6 N18 C11 C12 -179.9(4) . . . . ?
Mo6 N21 N20 Mo7 -3.0(5) . . . . ?
Mo6 N21 N20 N19 176.8(3) . . . . ?
Mo6 N21 C13 C14 -176.3(3) . . . . ?
N3 N2 N1 C2 -1.7(6) . . . . ?
N3 C1 C2 N1 -1.1(6) . . . . ?
N18 N17 N16 C12 0.0(6) . . . . ?
N18 C11 C12 N16 -0.3(7) . . . . ?
N21 N20 N19 C14 -0.4(6) . . . . ?
N21 C13 C14 N19 0.0(6) . . . . ?
N9 N8 N7 C6 1.4(6) . . . . ?
N9 C5 C6 N7 1.6(7) . . . . ?
N5 N6 C3 C4 0.9(6) . . . . ?
N5 N4 C4 C3 -0.9(7) . . . . ?
N14 N15 C9 C10 -1.0(6) . . . . ?
N14 N13 C10 C9 -1.5(7) . . . . ?
N11 N12 C7 C8 1.4(7) . . . . ?
N11 N10 C8 C7 2.2(9) . . . . ?
N20 N21 C13 C14 -0.2(6) . . . . ?
N20 N19 C14 C13 0.2(6) . . . . ?
N2 N3 C1 C2 0.1(6) . . . . ?
N2 N1 C2 C1 1.8(6) . . . . ?
N17 N18 C11 C12 0.3(6) . . . . ?
N17 N16 C12 C11 0.2(7) . . . . ?
N24 N23 N22 C16 -0.4(7) . . . . ?
N24 C15 C16 N22 0.9(8) . . . . ?
N6 N5 N4 C4 1.4(6) . . . . ?
N6 C3 C4 N4 0.0(7) . . . . ?
N15 N14 N13 C10 0.8(6) . . . . ?
N15 C9 C10 N13 1.5(7) . . . . ?
N8 N9 C5 C6 -0.7(6) . . . . ?
N8 N7 C6 C5 -1.9(7) . . . . ?
N12 N11 N10 C8 -1.3(7) . . . . ?
N12 C7 C8 N10 -2.2(9) . . . . ?
N23 N24 C15 C16 -1.1(7) . . . . ?
N23 N22 C16 C15 -0.3(8) . . . . ?
N13 N14 N15 Mo8 175.3(3) . . . 2_667 ?
N13 N14 N15 C9 0.1(6) . . . . ?
C1 N3 N2 Mo2 178.6(3) . . . . ?
C1 N3 N2 N1 1.0(5) . . . . ?
C11 N18 N17 Mo7 176.0(4) . . . . ?
C11 N18 N17 N16 -0.2(6) . . . . ?
C5 N9 N8 Mo4 -179.6(4) . . . . ?
C5 N9 N8 N7 -0.4(6) . . . . ?
C13 N21 N20 Mo7 -179.4(3) . . . . ?
C13 N21 N20 N19 0.4(6) . . . . ?
N4 N5 N6 Mo2 -176.1(3) . . . . ?
N4 N5 N6 C3 -1.5(6) . . . . ?
N10 N11 N12 Mo4 -176.3(4) . . . . ?
N10 N11 N12 C7 0.0(6) . . . . ?
C15 N24 N23 Mo5 -176.3(4) . . . 2_667 ?
C15 N24 N23 N22 0.9(6) . . . . ?

loop_
_smtbx_masks_void_nr
_smtbx_masks_void_average_x
_smtbx_masks_void_average_y
_smtbx_masks_void_average_z
_smtbx_masks_void_volume
_smtbx_masks_void_count_electrons
_smtbx_masks_void_content
1 0.287 -0.317 -0.118 1842.7 675.0 '62 H2O'
